data_4035316
loop_
_publ_author_name
'Ma, Yong-Gang'
'Huang, Meng-Qiao'
'Liu, Zhenhua'
'Liu, Jian-Quan'
'Wang, Xiang-Shan'

_publ_section_title
;
 Synthesis of Substituted 4 H-Thiochromen-4-imines via Copper-Catalyzed
 Cyclization Cascades of o-Bromobenzothioamides with Terminal Alkynes.
;
_journal_issue 16
_journal_name_full 'The Journal of organic chemistry'
_journal_page_first 9504
_journal_page_last 9509
_journal_paper_doi 10.1021/acs.joc.8b01180
_journal_volume 83
_journal_year 2018
_chemical_formula_sum 'C21 H15 N S'
_chemical_formula_weight 313.40
_space_group_IT_number 2
_space_group_name_Hall '-P 1'
_space_group_name_H-M_alt 'P -1'
_symmetry_cell_setting triclinic
_symmetry_space_group_name_H-M 'P -1'
_atom_sites_solution_hydrogens geom
_atom_sites_solution_primary direct
_atom_sites_solution_secondary difmap
_audit_creation_method SHELXL-97
_cell_angle_alpha 109.823(4)
_cell_angle_beta 98.135(4)
_cell_angle_gamma 104.068(4)
_cell_formula_units_Z 2
_cell_length_a 6.1542(7)
_cell_length_b 11.9256(12)
_cell_length_c 12.3170(14)
_cell_measurement_reflns_used 1650
_cell_measurement_temperature 276(2)
_cell_measurement_theta_max 25.38
_cell_measurement_theta_min 3.10
_cell_volume 799.68(16)
_computing_cell_refinement 'Bruker SMART'
_computing_data_collection 'Bruker SMART'
_computing_data_reduction 'Bruker SAINT'
_computing_molecular_graphics 'Bruker SHELXTL'
_computing_publication_material 'Bruker SHELXTL'
_computing_structure_refinement 'SHELXL-97 (Sheldrick, 1997)'
_computing_structure_solution 'SHELXS-97 (Sheldrick, 1990)'
_diffrn_ambient_temperature 276(2)
_diffrn_measured_fraction_theta_full 0.994
_diffrn_measured_fraction_theta_max 0.994
_diffrn_measurement_device_type 'CCD area detector'
_diffrn_measurement_method 'phi and omega scans'
_diffrn_radiation_monochromator graphite
_diffrn_radiation_source 'fine-focus sealed tube'
_diffrn_radiation_type MoK\a
_diffrn_radiation_wavelength 0.71073
_diffrn_reflns_av_R_equivalents 0.0964
_diffrn_reflns_av_sigmaI/netI 0.1015
_diffrn_reflns_limit_h_max 7
_diffrn_reflns_limit_h_min -7
_diffrn_reflns_limit_k_max 13
_diffrn_reflns_limit_k_min -14
_diffrn_reflns_limit_l_max 14
_diffrn_reflns_limit_l_min -14
_diffrn_reflns_number 9086
_diffrn_reflns_theta_full 25.02
_diffrn_reflns_theta_max 25.02
_diffrn_reflns_theta_min 3.10
_exptl_absorpt_coefficient_mu 0.201
_exptl_absorpt_correction_type none
_exptl_crystal_colour 'pale yellow'
_exptl_crystal_density_diffrn 1.302
_exptl_crystal_density_method 'not measured'
_exptl_crystal_description block
_exptl_crystal_F_000 328
_exptl_crystal_size_max 0.123
_exptl_crystal_size_mid 0.102
_exptl_crystal_size_min 0.096
_refine_diff_density_max 0.255
_refine_diff_density_min -0.246
_refine_diff_density_rms 0.045
_refine_ls_extinction_method none
_refine_ls_goodness_of_fit_ref 1.050
_refine_ls_hydrogen_treatment constr
_refine_ls_matrix_type full
_refine_ls_number_parameters 208
_refine_ls_number_reflns 2821
_refine_ls_number_restraints 0
_refine_ls_restrained_S_all 1.050
_refine_ls_R_factor_all 0.1483
_refine_ls_R_factor_gt 0.0685
_refine_ls_shift/su_max 0.000
_refine_ls_shift/su_mean 0.000
_refine_ls_structure_factor_coef Fsqd
_refine_ls_weighting_details 'calc w=1/[\s^2^(Fo^2^)+(0.0393P)^2^+0.1043P] where P=(Fo^2^+2Fc^2^)/3'
_refine_ls_weighting_scheme calc
_refine_ls_wR_factor_gt 0.1056
_refine_ls_wR_factor_ref 0.1258
_reflns_number_gt 1522
_reflns_number_total 2821
_reflns_threshold_expression >2sigma(I)
_cod_data_source_file jo8b01180_si_002.cif
_cod_data_source_block 3A
_cod_depositor_comments
;
The following automatic conversions were performed:

data item '_symmetry_cell_setting' value 'Triclinic' was changed to
'triclinic' in accordance with the
/home/data/users/saulius/crontab/automatic-downloads/current/ACS/lib/dictionaries/cif_core.dic
dictionary named 'cif_core.dic' version 2.4.2 last updated on
2011-04-26.

Automatic conversion script
Id: cif_fix_values 6909 2019-04-08 15:41:33Z antanas 
;
_cod_original_cell_volume 799.68(15)
_cod_original_sg_symbol_H-M P-1
_cod_database_code 4035316

loop_
_symmetry_equiv_pos_as_xyz
'x, y, z'
'-x, -y, -z'

loop_
_atom_site_label
_atom_site_type_symbol
_atom_site_fract_x
_atom_site_fract_y
_atom_site_fract_z
_atom_site_U_iso_or_equiv
_atom_site_adp_type
_atom_site_occupancy
_atom_site_symmetry_multiplicity
_atom_site_calc_flag
_atom_site_refinement_flags
N1 N 0.2718(5) -0.0096(2) 0.6328(2) 0.0445(8) Uani 1 1 d .
S1 S 0.75580(18) 0.34733(9) 0.91533(9) 0.0557(3) Uani 1 1 d .
C1 C 0.5000(6) 0.3247(3) 0.8174(3) 0.0417(9) Uani 1 1 d .
C2 C 0.4381(7) 0.4326(3) 0.8323(3) 0.0548(11) Uani 1 1 d .
H2A H 0.5331 0.5092 0.8901 0.066 Uiso 1 1 calc R
C3 C 0.2402(8) 0.4268(4) 0.7632(3) 0.0628(12) Uani 1 1 d .
H3A H 0.2004 0.4995 0.7734 0.075 Uiso 1 1 calc R
C4 C 0.0976(7) 0.3133(4) 0.6778(3) 0.0584(11) Uani 1 1 d .
H4A H -0.0394 0.3093 0.6314 0.070 Uiso 1 1 calc R
C5 C 0.1577(6) 0.2069(3) 0.6614(3) 0.0478(10) Uani 1 1 d .
H5A H 0.0610 0.1310 0.6032 0.057 Uiso 1 1 calc R
C6 C 0.3611(6) 0.2097(3) 0.7300(3) 0.0385(9) Uani 1 1 d .
C7 C 0.4181(6) 0.0924(3) 0.7132(3) 0.0358(8) Uani 1 1 d .
C8 C 0.6212(6) 0.0962(3) 0.7901(3) 0.0376(9) Uani 1 1 d .
H8A H 0.6504 0.0203 0.7764 0.045 Uiso 1 1 calc R
C9 C 0.7724(6) 0.1968(3) 0.8789(3) 0.0380(8) Uani 1 1 d .
C10 C 0.9728(6) 0.1904(3) 0.9565(3) 0.0425(9) Uani 1 1 d .
C11 C 1.0510(7) 0.2689(4) 1.0754(3) 0.0619(11) Uani 1 1 d .
H11A H 0.9780 0.3275 1.1077 0.074 Uiso 1 1 calc R
C12 C 1.2362(8) 0.2612(4) 1.1468(4) 0.0724(13) Uani 1 1 d .
H12A H 1.2873 0.3149 1.2268 0.087 Uiso 1 1 calc R
C13 C 1.3445(7) 0.1755(5) 1.1009(4) 0.0705(14) Uani 1 1 d .
H13A H 1.4706 0.1713 1.1490 0.085 Uiso 1 1 calc R
C14 C 1.2663(7) 0.0951(4) 0.9827(4) 0.0646(12) Uani 1 1 d .
H14A H 1.3373 0.0351 0.9512 0.077 Uiso 1 1 calc R
C15 C 1.0821(6) 0.1038(3) 0.9112(3) 0.0506(10) Uani 1 1 d .
H15A H 1.0315 0.0502 0.8312 0.061 Uiso 1 1 calc R
C16 C 0.3044(6) -0.1277(3) 0.6122(3) 0.0394(9) Uani 1 1 d .
C17 C 0.1508(6) -0.2134(3) 0.6396(3) 0.0471(10) Uani 1 1 d .
H17A H 0.0366 -0.1904 0.6755 0.057 Uiso 1 1 calc R
C18 C 0.1654(7) -0.3320(3) 0.6143(3) 0.0535(11) Uani 1 1 d .
H18A H 0.0619 -0.3882 0.6342 0.064 Uiso 1 1 calc R
C19 C 0.3302(7) -0.3690(3) 0.5600(3) 0.0573(11) Uani 1 1 d .
H19A H 0.3390 -0.4497 0.5430 0.069 Uiso 1 1 calc R
C20 C 0.4817(7) -0.2849(4) 0.5312(3) 0.0579(11) Uani 1 1 d .
H20A H 0.5931 -0.3092 0.4935 0.069 Uiso 1 1 calc R
C21 C 0.4708(6) -0.1643(3) 0.5576(3) 0.0499(10) Uani 1 1 d .
H21A H 0.5758 -0.1079 0.5386 0.060 Uiso 1 1 calc R

loop_
_atom_site_aniso_label
_atom_site_aniso_U_11
_atom_site_aniso_U_22
_atom_site_aniso_U_33
_atom_site_aniso_U_23
_atom_site_aniso_U_13
_atom_site_aniso_U_12
N1 0.0482(19) 0.0339(17) 0.0440(19) 0.0101(14) 0.0004(15) 0.0132(15)
S1 0.0551(7) 0.0331(5) 0.0595(7) 0.0057(5) -0.0035(5) 0.0078(5)
C1 0.053(2) 0.035(2) 0.037(2) 0.0146(17) 0.0083(18) 0.0152(18)
C2 0.079(3) 0.035(2) 0.045(2) 0.0101(18) 0.009(2) 0.019(2)
C3 0.097(3) 0.048(2) 0.052(3) 0.018(2) 0.015(3) 0.041(2)
C4 0.076(3) 0.058(3) 0.047(3) 0.019(2) 0.009(2) 0.038(2)
C5 0.056(3) 0.041(2) 0.043(2) 0.0125(18) 0.007(2) 0.0165(19)
C6 0.046(2) 0.036(2) 0.035(2) 0.0140(17) 0.0105(17) 0.0165(17)
C7 0.040(2) 0.0344(19) 0.032(2) 0.0113(17) 0.0088(17) 0.0125(17)
C8 0.044(2) 0.0300(19) 0.036(2) 0.0065(16) 0.0084(17) 0.0159(17)
C9 0.042(2) 0.0339(19) 0.037(2) 0.0129(17) 0.0103(17) 0.0114(17)
C10 0.041(2) 0.042(2) 0.041(2) 0.0155(18) 0.0085(18) 0.0068(18)
C11 0.060(3) 0.059(3) 0.053(3) 0.013(2) -0.003(2) 0.016(2)
C12 0.071(3) 0.071(3) 0.055(3) 0.026(2) -0.015(2) 0.004(3)
C13 0.046(3) 0.087(3) 0.087(4) 0.059(3) 0.001(3) 0.008(3)
C14 0.052(3) 0.084(3) 0.083(3) 0.053(3) 0.026(3) 0.030(2)
C15 0.042(2) 0.064(3) 0.052(2) 0.027(2) 0.015(2) 0.017(2)
C16 0.042(2) 0.0304(19) 0.035(2) 0.0073(16) -0.0048(17) 0.0093(17)
C17 0.048(2) 0.042(2) 0.045(2) 0.0120(19) 0.0064(19) 0.0139(19)
C18 0.054(3) 0.041(2) 0.060(3) 0.023(2) 0.004(2) 0.006(2)
C19 0.065(3) 0.033(2) 0.065(3) 0.017(2) -0.002(2) 0.015(2)
C20 0.057(3) 0.052(2) 0.055(3) 0.006(2) 0.009(2) 0.024(2)
C21 0.052(3) 0.041(2) 0.051(3) 0.0137(19) 0.009(2) 0.0121(19)

loop_
_atom_type_symbol
_atom_type_description
_atom_type_scat_dispersion_real
_atom_type_scat_dispersion_imag
_atom_type_scat_source
C C 0.0033 0.0016 'International Tables Vol C Tables 4.2.6.8 and 6.1.1.4'
H H 0.0000 0.0000 'International Tables Vol C Tables 4.2.6.8 and 6.1.1.4'
N N 0.0061 0.0033 'International Tables Vol C Tables 4.2.6.8 and 6.1.1.4'
S S 0.1246 0.1234 'International Tables Vol C Tables 4.2.6.8 and 6.1.1.4'

loop_
_geom_angle_atom_site_label_1
_geom_angle_atom_site_label_2
_geom_angle_atom_site_label_3
_geom_angle
C7 N1 C16 121.5(3)
C9 S1 C1 102.91(16)
C2 C1 C6 120.3(3)
C2 C1 S1 114.8(3)
C6 C1 S1 124.8(2)
C3 C2 C1 120.4(4)
C3 C2 H2A 119.8
C1 C2 H2A 119.8
C2 C3 C4 120.1(3)
C2 C3 H3A 119.9
C4 C3 H3A 119.9
C5 C4 C3 120.0(4)
C5 C4 H4A 120.0
C3 C4 H4A 120.0
C4 C5 C6 121.4(3)
C4 C5 H5A 119.3
C6 C5 H5A 119.3
C1 C6 C5 117.7(3)
C1 C6 C7 122.0(3)
C5 C6 C7 120.2(3)
N1 C7 C8 123.9(3)
N1 C7 C6 116.7(3)
C8 C7 C6 119.3(3)
C9 C8 C7 127.1(3)
C9 C8 H8A 116.4
C7 C8 H8A 116.4
C8 C9 C10 123.1(3)
C8 C9 S1 123.7(3)
C10 C9 S1 113.2(2)
C15 C10 C11 118.5(3)
C15 C10 C9 120.2(3)
C11 C10 C9 121.3(3)
C12 C11 C10 120.8(4)
C12 C11 H11A 119.6
C10 C11 H11A 119.6
C13 C12 C11 120.3(4)
C13 C12 H12A 119.8
C11 C12 H12A 119.8
C12 C13 C14 119.6(4)
C12 C13 H13A 120.2
C14 C13 H13A 120.2
C13 C14 C15 119.9(4)
C13 C14 H14A 120.1
C15 C14 H14A 120.1
C10 C15 C14 120.9(4)
C10 C15 H15A 119.5
C14 C15 H15A 119.5
C21 C16 C17 118.7(3)
C21 C16 N1 123.0(3)
C17 C16 N1 118.1(3)
C18 C17 C16 120.5(4)
C18 C17 H17A 119.7
C16 C17 H17A 119.7
C17 C18 C19 121.1(4)
C17 C18 H18A 119.5
C19 C18 H18A 119.5
C20 C19 C18 118.8(3)
C20 C19 H19A 120.6
C18 C19 H19A 120.6
C19 C20 C21 120.8(4)
C19 C20 H20A 119.6
C21 C20 H20A 119.6
C16 C21 C20 120.1(4)
C16 C21 H21A 119.9
C20 C21 H21A 119.9

loop_
_geom_bond_atom_site_label_1
_geom_bond_atom_site_label_2
_geom_bond_distance
N1 C7 1.292(4)
N1 C16 1.413(4)
S1 C9 1.729(3)
S1 C1 1.744(3)
C1 C2 1.389(4)
C1 C6 1.392(4)
C2 C3 1.356(5)
C2 H2A 0.9300
C3 C4 1.380(5)
C3 H3A 0.9300
C4 C5 1.365(4)
C4 H4A 0.9300
C5 C6 1.395(4)
C5 H5A 0.9300
C6 C7 1.478(4)
C7 C8 1.439(4)
C8 C9 1.334(4)
C8 H8A 0.9300
C9 C10 1.484(4)
C10 C15 1.372(4)
C10 C11 1.380(5)
C11 C12 1.379(5)
C11 H11A 0.9300
C12 C13 1.362(5)
C12 H12A 0.9300
C13 C14 1.379(5)
C13 H13A 0.9300
C14 C15 1.381(5)
C14 H14A 0.9300
C15 H15A 0.9300
C16 C21 1.380(4)
C16 C17 1.381(4)
C17 C18 1.370(4)
C17 H17A 0.9300
C18 C19 1.371(5)
C18 H18A 0.9300
C19 C20 1.371(5)
C19 H19A 0.9300
C20 C21 1.384(4)
C20 H20A 0.9300
C21 H21A 0.9300

loop_
_geom_torsion_atom_site_label_1
_geom_torsion_atom_site_label_2
_geom_torsion_atom_site_label_3
_geom_torsion_atom_site_label_4
_geom_torsion
C9 S1 C1 C2 176.8(3)
C9 S1 C1 C6 -2.8(3)
C6 C1 C2 C3 1.0(6)
S1 C1 C2 C3 -178.6(3)
C1 C2 C3 C4 0.4(6)
C2 C3 C4 C5 -1.1(6)
C3 C4 C5 C6 0.5(6)
C2 C1 C6 C5 -1.6(5)
S1 C1 C6 C5 178.0(3)
C2 C1 C6 C7 -178.6(3)
S1 C1 C6 C7 1.0(5)
C4 C5 C6 C1 0.9(5)
C4 C5 C6 C7 177.9(3)
C16 N1 C7 C8 -1.6(5)
C16 N1 C7 C6 -177.6(3)
C1 C6 C7 N1 177.1(3)
C5 C6 C7 N1 0.2(5)
C1 C6 C7 C8 0.9(5)
C5 C6 C7 C8 -176.0(3)
N1 C7 C8 C9 -176.0(3)
C6 C7 C8 C9 -0.1(5)
C7 C8 C9 C10 177.6(3)
C7 C8 C9 S1 -2.5(5)
C1 S1 C9 C8 3.5(3)
C1 S1 C9 C10 -176.6(2)
C8 C9 C10 C15 33.2(5)
S1 C9 C10 C15 -146.7(3)
C8 C9 C10 C11 -145.6(4)
S1 C9 C10 C11 34.5(4)
C15 C10 C11 C12 0.6(6)
C9 C10 C11 C12 179.4(3)
C10 C11 C12 C13 -0.2(6)
C11 C12 C13 C14 -0.8(6)
C12 C13 C14 C15 1.4(6)
C11 C10 C15 C14 0.0(5)
C9 C10 C15 C14 -178.8(3)
C13 C14 C15 C10 -1.0(6)
C7 N1 C16 C21 -72.2(5)
C7 N1 C16 C17 113.0(4)
C21 C16 C17 C18 0.7(5)
N1 C16 C17 C18 175.7(3)
C16 C17 C18 C19 -0.8(5)
C17 C18 C19 C20 0.1(5)
C18 C19 C20 C21 0.8(6)
C17 C16 C21 C20 0.1(5)
N1 C16 C21 C20 -174.7(3)
C19 C20 C21 C16 -0.8(5)
